data_2228877
loop_
_publ_author_name
'Mirza, Sidra Muzaffar'
'Mustafa, Ghulam'
'Khan, Islam Ullah'
'Zia-ur-Rehman, Muhammad'
'Shafiq, Muhammad'

_publ_section_title
;
 3-[4-(Acetamido)benzenesulfonamido]benzoic acid
;
_journal_coeditor_code SJ5052
_journal_issue 1
_journal_name_full 'Acta Crystallographica Section E'
_journal_page_first o25
_journal_page_last o26
_journal_paper_doi 10.1107/S1600536810048397
_journal_volume 67
_journal_year 2011
_chemical_formula_iupac 'C15 H14 N2 O5 S'
_chemical_formula_moiety 'C15 H14 N2 O5 S'
_chemical_formula_sum 'C15 H14 N2 O5 S'
_chemical_formula_weight 334.34
_chemical_name_systematic
;
3-[4-(Acetamido)benzenesulfonamido]benzoic acid
;
_space_group_IT_number 2
_symmetry_cell_setting triclinic
_symmetry_space_group_name_Hall '-P 1'
_symmetry_space_group_name_H-M 'P -1'
_atom_sites_solution_hydrogens geom
_atom_sites_solution_primary direct
_atom_sites_solution_secondary difmap
_audit_creation_method SHELXL-97
_cell_angle_alpha 70.888(2)
_cell_angle_beta 81.553(2)
_cell_angle_gamma 77.104(2)
_cell_formula_units_Z 2
_cell_length_a 7.9829(3)
_cell_length_b 8.4143(3)
_cell_length_c 12.6554(5)
_cell_measurement_reflns_used 5086
_cell_measurement_temperature 296(2)
_cell_measurement_theta_max 27.47
_cell_measurement_theta_min 2.63
_cell_volume 780.44(5)
_computing_cell_refinement 'SAINT (Bruker, 2007)'
_computing_data_collection 'APEX2 (Bruker, 2007)'
_computing_data_reduction 'SAINT (Bruker, 2007)'
_computing_molecular_graphics 'PLATON (Spek, 2009) and <i>Mercury</i> (Macrae <i>et al.</i>, 2006)'
_computing_publication_material 'PLATON (Spek, 2009)'
_computing_structure_refinement 'SHELXL97 (Sheldrick, 2008)'
_computing_structure_solution 'SHELXS97 (Sheldrick, 2008)'
_diffrn_ambient_temperature 296(2)
_diffrn_measured_fraction_theta_full 0.989
_diffrn_measured_fraction_theta_max 0.989
_diffrn_measurement_device_type 'Bruker APEXII CCD area-detector'
_diffrn_measurement_method '\f and \w scans'
_diffrn_radiation_monochromator graphite
_diffrn_radiation_source 'fine-focus sealed tube'
_diffrn_radiation_type MoK\a
_diffrn_radiation_wavelength 0.71073
_diffrn_reflns_av_R_equivalents 0.0317
_diffrn_reflns_av_sigmaI/netI 0.0369
_diffrn_reflns_limit_h_max 10
_diffrn_reflns_limit_h_min -9
_diffrn_reflns_limit_k_max 11
_diffrn_reflns_limit_k_min -10
_diffrn_reflns_limit_l_max 16
_diffrn_reflns_limit_l_min -16
_diffrn_reflns_number 13620
_diffrn_reflns_theta_full 28.29
_diffrn_reflns_theta_max 28.29
_diffrn_reflns_theta_min 2.65
_diffrn_standards_number 0
_exptl_absorpt_coefficient_mu 0.234
_exptl_absorpt_correction_type none
_exptl_crystal_colour 'dark brown'
_exptl_crystal_density_diffrn 1.423
_exptl_crystal_density_method 'not measured'
_exptl_crystal_description needles
_exptl_crystal_F_000 348
_exptl_crystal_size_max 0.24
_exptl_crystal_size_mid 0.18
_exptl_crystal_size_min 0.14
_refine_diff_density_max 0.487
_refine_diff_density_min -0.468
_refine_ls_extinction_method none
_refine_ls_goodness_of_fit_ref 1.024
_refine_ls_hydrogen_treatment constr
_refine_ls_matrix_type full
_refine_ls_number_parameters 210
_refine_ls_number_reflns 3835
_refine_ls_number_restraints 0
_refine_ls_restrained_S_all 1.024
_refine_ls_R_factor_all 0.0741
_refine_ls_R_factor_gt 0.0543
_refine_ls_shift/su_max 0.034
_refine_ls_shift/su_mean 0.001
_refine_ls_structure_factor_coef Fsqd
_refine_ls_weighting_details 'calc w=1/[\s^2^(Fo^2^)+(0.0733P)^2^+0.3675P] where P=(Fo^2^+2Fc^2^)/3'
_refine_ls_weighting_scheme calc
_refine_ls_wR_factor_gt 0.1377
_refine_ls_wR_factor_ref 0.1497
_reflns_number_gt 2928
_reflns_number_total 3835
_reflns_threshold_expression I>2\s(I)
_cod_data_source_file sj5052.cif
_cod_data_source_block I
_cod_database_code 2228877
_cod_database_fobs_code 2228877

loop_
_symmetry_equiv_pos_as_xyz
'x, y, z'
'-x, -y, -z'

loop_
_atom_site_type_symbol
_atom_site_label
_atom_site_fract_x
_atom_site_fract_y
_atom_site_fract_z
_atom_site_U_iso_or_equiv
_atom_site_adp_type
_atom_site_calc_flag
_atom_site_refinement_flags
_atom_site_occupancy
_atom_site_disorder_assembly
_atom_site_disorder_group
S S1 0.36529(6) 0.60917(7) 0.20813(4) 0.03843(18) Uani d . 1 . .
N N1 0.1928(2) 0.5659(2) 0.28924(14) 0.0397(4) Uani d . 1 . .
H H1 0.1346 0.4996 0.2775 0.048 Uiso calc R 1 . .
O O2 0.50673(18) 0.5656(2) 0.27558(14) 0.0503(4) Uani d . 1 . .
O O1 0.3732(2) 0.5277(2) 0.12378(13) 0.0489(4) Uani d . 1 . .
C C4 0.2682(3) 1.1815(3) 0.03783(17) 0.0380(5) Uani d . 1 . .
C C1 0.3286(2) 0.8313(3) 0.14368(17) 0.0373(4) Uani d . 1 . .
N N3 0.2462(2) 1.3587(2) -0.01344(14) 0.0424(4) Uani d . 1 . .
H H3 0.2964 1.4127 0.0158 0.051 Uiso calc R 1 . .
O O16 0.0723(2) 1.3984(2) -0.14922(15) 0.0601(5) Uani d . 1 . .
C C7 0.1369(3) 0.6366(3) 0.37967(17) 0.0370(4) Uani d . 1 . .
O O5 -0.3233(3) 0.9184(3) 0.57458(17) 0.0786(7) Uani d . 1 . .
C C14 0.1564(3) 1.4568(3) -0.10295(18) 0.0421(5) Uani d . 1 . .
O O4 -0.3591(3) 0.9200(4) 0.40422(19) 0.0954(9) Uani d . 1 . .
C C9 -0.0886(3) 0.7910(3) 0.47573(18) 0.0437(5) Uani d . 1 . .
C C12 0.2427(3) 0.6086(3) 0.46374(19) 0.0511(6) Uani d . 1 . .
H H12 0.3535 0.5447 0.4610 0.061 Uiso calc R 1 . .
C C8 -0.0291(3) 0.7287(3) 0.38531(18) 0.0411(5) Uani d . 1 . .
H H8 -0.1007 0.7490 0.3288 0.049 Uiso calc R 1 . .
C C10 0.0194(3) 0.7651(3) 0.5583(2) 0.0530(6) Uani d . 1 . .
H H10 -0.0194 0.8083 0.6182 0.064 Uiso calc R 1 . .
C C11 0.1851(3) 0.6745(4) 0.5510(2) 0.0593(7) Uani d . 1 . .
H H11 0.2586 0.6580 0.6058 0.071 Uiso calc R 1 . .
C C15 0.1669(3) 1.6414(3) -0.1392(2) 0.0518(6) Uani d . 1 . .
H H15A 0.0989 1.7018 -0.2019 0.078 Uiso calc R 1 . .
H H15B 0.2847 1.6541 -0.1608 0.078 Uiso calc R 1 . .
H H15C 0.1237 1.6877 -0.0784 0.078 Uiso calc R 1 . .
C C6 0.2468(5) 0.9002(4) 0.0475(3) 0.0854(11) Uani d . 1 . .
H H6 0.2102 0.8281 0.0172 0.102 Uiso calc R 1 . .
C C5 0.2170(5) 1.0723(4) -0.0058(3) 0.0823(11) Uani d . 1 . .
H H5 0.1618 1.1157 -0.0720 0.099 Uiso calc R 1 . .
C C13 -0.2682(3) 0.8827(4) 0.4850(2) 0.0570(7) Uani d . 1 . .
C C2 0.3792(5) 0.9385(4) 0.1877(2) 0.0757(10) Uani d . 1 . .
H H2 0.4357 0.8940 0.2533 0.091 Uiso calc R 1 . .
C C3 0.3476(5) 1.1122(4) 0.1358(2) 0.0760(10) Uani d . 1 . .
H H4 0.3807 1.1841 0.1679 0.091 Uiso calc R 1 . .
H H7 -0.4296 0.9779 0.5730 0.30(4) Uiso d R 1 . .

loop_
_atom_site_aniso_label
_atom_site_aniso_U_11
_atom_site_aniso_U_22
_atom_site_aniso_U_33
_atom_site_aniso_U_12
_atom_site_aniso_U_13
_atom_site_aniso_U_23
S1 0.0298(3) 0.0460(3) 0.0443(3) -0.0019(2) -0.0027(2) -0.0237(2)
N1 0.0351(9) 0.0448(10) 0.0441(10) -0.0086(7) -0.0023(7) -0.0196(8)
O2 0.0323(8) 0.0616(10) 0.0597(10) 0.0010(7) -0.0102(7) -0.0257(8)
O1 0.0472(9) 0.0552(10) 0.0543(9) -0.0056(7) 0.0007(7) -0.0346(8)
C4 0.0325(10) 0.0502(12) 0.0366(10) -0.0100(9) -0.0007(8) -0.0199(9)
C1 0.0319(9) 0.0462(12) 0.0393(11) -0.0091(8) 0.0007(8) -0.0208(9)
N3 0.0442(10) 0.0486(11) 0.0414(10) -0.0124(8) -0.0087(8) -0.0185(8)
O16 0.0570(10) 0.0703(12) 0.0606(11) -0.0117(9) -0.0257(8) -0.0210(9)
C7 0.0352(10) 0.0405(11) 0.0341(10) -0.0052(8) -0.0019(8) -0.0112(9)
O5 0.0565(11) 0.1177(18) 0.0653(12) 0.0201(11) -0.0089(9) -0.0554(12)
C14 0.0339(10) 0.0570(13) 0.0385(11) -0.0055(9) 0.0001(8) -0.0221(10)
O4 0.0579(12) 0.156(2) 0.0790(14) 0.0398(13) -0.0287(11) -0.0740(15)
C9 0.0404(11) 0.0497(13) 0.0409(12) -0.0025(9) -0.0047(9) -0.0169(10)
C12 0.0372(11) 0.0699(16) 0.0423(12) 0.0038(11) -0.0099(9) -0.0182(11)
C8 0.0372(10) 0.0485(12) 0.0376(11) -0.0019(9) -0.0089(8) -0.0146(9)
C10 0.0522(13) 0.0692(16) 0.0402(12) -0.0033(12) -0.0059(10) -0.0244(12)
C11 0.0489(13) 0.089(2) 0.0423(13) -0.0005(13) -0.0159(10) -0.0255(13)
C15 0.0544(14) 0.0541(14) 0.0452(13) -0.0014(11) -0.0027(10) -0.0190(11)
C6 0.130(3) 0.0517(16) 0.096(2) -0.0114(17) -0.075(2) -0.0271(15)
C5 0.129(3) 0.0534(16) 0.080(2) -0.0076(17) -0.071(2) -0.0206(14)
C13 0.0486(13) 0.0706(17) 0.0553(15) 0.0080(12) -0.0088(11) -0.0347(13)
C2 0.128(3) 0.0570(16) 0.0561(16) -0.0268(17) -0.0497(17) -0.0113(13)
C3 0.129(3) 0.0529(15) 0.0634(17) -0.0294(17) -0.0507(18) -0.0142(13)

loop_
_atom_type_symbol
_atom_type_description
_atom_type_scat_dispersion_real
_atom_type_scat_dispersion_imag
_atom_type_scat_source
C C 0.0033 0.0016 'International Tables Vol C Tables 4.2.6.8 and 6.1.1.4'
H H 0.0000 0.0000 'International Tables Vol C Tables 4.2.6.8 and 6.1.1.4'
N N 0.0061 0.0033 'International Tables Vol C Tables 4.2.6.8 and 6.1.1.4'
O O 0.0106 0.0060 'International Tables Vol C Tables 4.2.6.8 and 6.1.1.4'
S S 0.1246 0.1234 'International Tables Vol C Tables 4.2.6.8 and 6.1.1.4'

loop_
_geom_angle_atom_site_label_1
_geom_angle_atom_site_label_2
_geom_angle_atom_site_label_3
_geom_angle_site_symmetry_1
_geom_angle_site_symmetry_3
_geom_angle
_geom_angle_publ_flag
O2 S1 O1 . . 119.27(9) ?
O2 S1 N1 . . 108.91(9) ?
O1 S1 N1 . . 105.07(9) ?
O2 S1 C1 . . 107.95(10) ?
O1 S1 C1 . . 108.32(10) ?
N1 S1 C1 . . 106.68(9) ?
C7 N1 S1 . . 120.87(14) ?
C7 N1 H1 . . 119.6 ?
S1 N1 H1 . . 119.6 ?
C3 C4 C5 . . 117.9(2) ?
C3 C4 N3 . . 118.54(19) ?
C5 C4 N3 . . 123.5(2) ?
C2 C1 C6 . . 118.4(2) ?
C2 C1 S1 . . 121.67(18) ?
C6 C1 S1 . . 119.95(17) ?
C14 N3 C4 . . 128.83(18) ?
C14 N3 H3 . . 115.6 ?
C4 N3 H3 . . 115.6 ?
C8 C7 C12 . . 119.55(19) ?
C8 C7 N1 . . 119.05(18) ?
C12 C7 N1 . . 121.34(19) ?
C13 O5 H7 . . 113.2 ?
O16 C14 N3 . . 122.6(2) ?
O16 C14 C15 . . 122.7(2) ?
N3 C14 C15 . . 114.73(19) ?
C10 C9 C8 . . 120.1(2) ?
C10 C9 C13 . . 119.8(2) ?
C8 C9 C13 . . 120.1(2) ?
C11 C12 C7 . . 120.4(2) ?
C11 C12 H12 . . 119.8 ?
C7 C12 H12 . . 119.8 ?
C7 C8 C9 . . 119.82(19) ?
C7 C8 H8 . . 120.1 ?
C9 C8 H8 . . 120.1 ?
C11 C10 C9 . . 119.4(2) ?
C11 C10 H10 . . 120.3 ?
C9 C10 H10 . . 120.3 ?
C12 C11 C10 . . 120.6(2) ?
C12 C11 H11 . . 119.7 ?
C10 C11 H11 . . 119.7 ?
C14 C15 H15A . . 109.5 ?
C14 C15 H15B . . 109.5 ?
H15A C15 H15B . . 109.5 ?
C14 C15 H15C . . 109.5 ?
H15A C15 H15C . . 109.5 ?
H15B C15 H15C . . 109.5 ?
C1 C6 C5 . . 121.8(2) ?
C1 C6 H6 . . 119.1 ?
C5 C6 H6 . . 119.1 ?
C6 C5 C4 . . 120.2(2) ?
C6 C5 H5 . . 119.9 ?
C4 C5 H5 . . 119.9 ?
O4 C13 O5 . . 123.1(2) ?
O4 C13 C9 . . 118.9(2) ?
O5 C13 C9 . . 118.0(2) ?
C1 C2 C3 . . 120.4(2) ?
C1 C2 H2 . . 119.8 ?
C3 C2 H2 . . 119.8 ?
C4 C3 C2 . . 121.2(2) ?
C4 C3 H4 . . 119.4 ?
C2 C3 H4 . . 119.4 ?

loop_
_geom_bond_atom_site_label_1
_geom_bond_atom_site_label_2
_geom_bond_site_symmetry_2
_geom_bond_distance
_geom_bond_publ_flag
S1 O2 . 1.4252(15) ?
S1 O1 . 1.4331(15) ?
S1 N1 . 1.6264(17) ?
S1 C1 . 1.753(2) ?
N1 C7 . 1.428(2) ?
N1 H1 . 0.8600 ?
C4 C3 . 1.368(3) ?
C4 C5 . 1.372(3) ?
C4 N3 . 1.399(3) ?
C1 C2 . 1.359(3) ?
C1 C6 . 1.359(3) ?
N3 C14 . 1.357(3) ?
N3 H3 . 0.8600 ?
O16 C14 . 1.219(3) ?
C7 C8 . 1.383(3) ?
C7 C12 . 1.383(3) ?
O5 C13 . 1.260(3) ?
O5 H7 . 0.8831 ?
C14 C15 . 1.487(3) ?
O4 C13 . 1.255(3) ?
C9 C10 . 1.383(3) ?
C9 C8 . 1.390(3) ?
C9 C13 . 1.477(3) ?
C12 C11 . 1.369(3) ?
C12 H12 . 0.9300 ?
C8 H8 . 0.9300 ?
C10 C11 . 1.378(4) ?
C10 H10 . 0.9300 ?
C11 H11 . 0.9300 ?
C15 H15A . 0.9600 ?
C15 H15B . 0.9600 ?
C15 H15C . 0.9600 ?
C6 C5 . 1.365(4) ?
C6 H6 . 0.9300 ?
C5 H5 . 0.9300 ?
C2 C3 . 1.374(4) ?
C2 H2 . 0.9300 ?
C3 H4 . 0.9300 ?

loop_
_geom_hbond_atom_site_label_D
_geom_hbond_atom_site_label_H
_geom_hbond_atom_site_label_A
_geom_hbond_site_symmetry_A
_geom_hbond_distance_DH
_geom_hbond_distance_HA
_geom_hbond_distance_DA
_geom_hbond_angle_DHA
O5 H7 O4 2_476 0.88 1.74 2.617(4) 170
N1 H1 O16 2_575 0.86 2.31 2.860(2) 122
N3 H3 O1 1_565 0.86 2.13 2.974(2) 165
C11 H11 O2 2_666 0.93 2.59 3.379(3) 143

loop_
_geom_torsion_atom_site_label_1
_geom_torsion_atom_site_label_2
_geom_torsion_atom_site_label_3
_geom_torsion_atom_site_label_4
_geom_torsion_site_symmetry_1
_geom_torsion_site_symmetry_2
_geom_torsion_site_symmetry_3
_geom_torsion_site_symmetry_4
_geom_torsion
_geom_torsion_publ_flag
O2 S1 N1 C7 . . . . 55.28(18) ?
O1 S1 N1 C7 . . . . -175.87(15) ?
C1 S1 N1 C7 . . . . -60.99(17) ?
O2 S1 C1 C2 . . . . -23.6(3) ?
O1 S1 C1 C2 . . . . -154.0(2) ?
N1 S1 C1 C2 . . . . 93.4(2) ?
O2 S1 C1 C6 . . . . 156.7(2) ?
O1 S1 C1 C6 . . . . 26.3(3) ?
N1 S1 C1 C6 . . . . -86.4(3) ?
C3 C4 N3 C14 . . . . -172.3(3) ?
C5 C4 N3 C14 . . . . 8.9(4) ?
S1 N1 C7 C8 . . . . 124.75(19) ?
S1 N1 C7 C12 . . . . -57.9(3) ?
C4 N3 C14 O16 . . . . 3.6(3) ?
C4 N3 C14 C15 . . . . -177.18(19) ?
C8 C7 C12 C11 . . . . -1.3(4) ?
N1 C7 C12 C11 . . . . -178.6(2) ?
C12 C7 C8 C9 . . . . -0.6(3) ?
N1 C7 C8 C9 . . . . 176.8(2) ?
C10 C9 C8 C7 . . . . 1.8(4) ?
C13 C9 C8 C7 . . . . -177.2(2) ?
C8 C9 C10 C11 . . . . -1.1(4) ?
C13 C9 C10 C11 . . . . 177.9(3) ?
C7 C12 C11 C10 . . . . 2.0(4) ?
C9 C10 C11 C12 . . . . -0.8(4) ?
C2 C1 C6 C5 . . . . 0.8(5) ?
S1 C1 C6 C5 . . . . -179.4(3) ?
C1 C6 C5 C4 . . . . -0.7(6) ?
C3 C4 C5 C6 . . . . -0.6(5) ?
N3 C4 C5 C6 . . . . 178.3(3) ?
C10 C9 C13 O4 . . . . 173.0(3) ?
C8 C9 C13 O4 . . . . -8.0(4) ?
C10 C9 C13 O5 . . . . -7.6(4) ?
C8 C9 C13 O5 . . . . 171.4(3) ?
C6 C1 C2 C3 . . . . 0.2(5) ?
S1 C1 C2 C3 . . . . -179.5(3) ?
C5 C4 C3 C2 . . . . 1.6(5) ?
N3 C4 C3 C2 . . . . -177.3(3) ?
C1 C2 C3 C4 . . . . -1.5(5) ?

loop_
_cod_related_entry_id
_cod_related_entry_database
_cod_related_entry_code
1 ChemSpider 218701
